data_2216051
loop_
_publ_author_name
'Meng, Fa-Yan'
'Zhang, Yi-Ming'
'Ng, Seik Weng'

_publ_section_title
;Bis[1,3-bis(1<i>H</i>-benzimidazol-2-yl)benzene-\k<i>N</i>^3^]bis(nitrato-\k^2^<i>O</i>,<i>O</i>')cadmium(II)
 dihydrate
;
_journal_coeditor_code LH2532
_journal_issue 11
_journal_name_full 'Acta Crystallographica Section E'
_journal_page_first m2752
_journal_page_last m2752
_journal_paper_doi 10.1107/S1600536807050210
_journal_volume 63
_journal_year 2007
_chemical_formula_iupac '[Cd (N O3)2 (C20 H14 N4)2], 2H2 O'
_chemical_formula_moiety 'C40 H28 Cd N10 O6, 2H2 O'
_chemical_formula_sum 'C40 H32 Cd N10 O8'
_chemical_formula_weight 893.16
_chemical_name_systematic
;
Bis[1,3-bis(1<i>H</i>-benzimidazol-2-yl)benzene-\kN^3^]bis(nitrato-
\k^2^<i>O</i>,<i>O</i>')cadmium(II) dihydrate
;
_space_group_IT_number 60
_symmetry_cell_setting orthorhombic
_symmetry_space_group_name_Hall '-P 2n 2ab'
_symmetry_space_group_name_H-M 'P b c n'
_atom_sites_solution_hydrogens geom
_atom_sites_solution_primary direct
_atom_sites_solution_secondary difmap
_audit_creation_method SHELXL-97
_cell_angle_alpha 90.00
_cell_angle_beta 90.00
_cell_angle_gamma 90.00
_cell_formula_units_Z 4
_cell_length_a 14.3590(10)
_cell_length_b 16.8090(10)
_cell_length_c 16.7800(10)
_cell_measurement_reflns_used 5514
_cell_measurement_temperature 293(2)
_cell_measurement_theta_max 27.6
_cell_measurement_theta_min 2.7
_cell_volume 4050.0(4)
_computing_cell_refinement 'SAINT (Bruker, 2005)'
_computing_data_collection 'APEX2 (Bruker, 2005)'
_computing_data_reduction 'SAINT (Bruker, 2005)'
_computing_molecular_graphics 'X-SEED (Barbour, 2001)'
_computing_publication_material 'publCIF (Westrip, 2007)'
_computing_structure_refinement 'SHELXL97 (Sheldrick, 1997)'
_computing_structure_solution 'SHELXS97 (Sheldrick, 1997)'
_diffrn_ambient_temperature 291(2)
_diffrn_measured_fraction_theta_full 0.999
_diffrn_measured_fraction_theta_max 0.999
_diffrn_measurement_device_type 'Bruker APEXII area-detector'
_diffrn_measurement_method '\f and \w'
_diffrn_radiation_monochromator graphite
_diffrn_radiation_source 'fine-focus sealed tube'
_diffrn_radiation_type MoK\a
_diffrn_radiation_wavelength 0.71073
_diffrn_reflns_av_R_equivalents 0.0258
_diffrn_reflns_av_sigmaI/netI 0.0160
_diffrn_reflns_limit_h_max 18
_diffrn_reflns_limit_h_min -18
_diffrn_reflns_limit_k_max 21
_diffrn_reflns_limit_k_min -21
_diffrn_reflns_limit_l_max 21
_diffrn_reflns_limit_l_min -21
_diffrn_reflns_number 33964
_diffrn_reflns_theta_full 27.49
_diffrn_reflns_theta_max 27.49
_diffrn_reflns_theta_min 2.42
_diffrn_standards_decay_% 0
_diffrn_standards_interval_count 0
_diffrn_standards_interval_time 0
_diffrn_standards_number 0
_exptl_absorpt_coefficient_mu 0.604
_exptl_absorpt_correction_T_max 0.863
_exptl_absorpt_correction_T_min 0.735
_exptl_absorpt_correction_type multi-scan
_exptl_absorpt_process_details '(SADABS; Sheldrick, 1996)'
_exptl_crystal_colour Colorless
_exptl_crystal_density_diffrn 1.465
_exptl_crystal_density_method 'not measured'
_exptl_crystal_description Block
_exptl_crystal_F_000 1816
_exptl_crystal_size_max 0.49
_exptl_crystal_size_mid 0.36
_exptl_crystal_size_min 0.25
_refine_diff_density_max 0.396
_refine_diff_density_min -0.587
_refine_ls_extinction_method none
_refine_ls_goodness_of_fit_ref 1.010
_refine_ls_hydrogen_treatment constr
_refine_ls_matrix_type full
_refine_ls_number_parameters 267
_refine_ls_number_reflns 4651
_refine_ls_number_restraints 0
_refine_ls_restrained_S_all 1.010
_refine_ls_R_factor_all 0.0461
_refine_ls_R_factor_gt 0.0354
_refine_ls_shift/su_max 0.001
_refine_ls_shift/su_mean 0.000
_refine_ls_structure_factor_coef Fsqd
_refine_ls_weighting_details 'calc w=1/[\s^2^(Fo^2^)+(0.0609P)^2^+3.0327P] where P=(Fo^2^+2Fc^2^)/3'
_refine_ls_weighting_scheme calc
_refine_ls_wR_factor_gt 0.1017
_refine_ls_wR_factor_ref 0.1114
_reflns_number_gt 3699
_reflns_number_total 4651
_reflns_threshold_expression I>2\s(I)
_cod_data_source_file lh2532.cif
_cod_data_source_block I
_cod_depositor_comments
;
The following automatic conversions were performed:
'_symmetry_cell_setting' value 'Orthorhombic' changed to 'orthorhombic'
according to '/home/saulius/struct/CIF-dictionaries/cif_core.dic'
dictionary named 'cif_core.dic' version 2.4.1 from
2010-06-29.

'_exptl_absorpt_correction_type' value 'Multi-scan' changed
to 'multi-scan' according to
'/home/saulius/struct/CIF-dictionaries/cif_core.dic' dictionary named
'cif_core.dic' version 2.4.1 from 2010-06-29.

Automatic conversion script
Id: cif_fix_enum 1527 2010-12-29 10:47:43Z saulius 

The following automatic conversions were performed:

'_symmetry_cell_setting' value 'Orthorhombic' changed to
'orthorhombic' according to
/home/saulius/struct/CIF-dictionaries/cif_core.dic dictionary named
'cif_core.dic' version 2.4.1 from
2010-06-29.

'_exptl_absorpt_correction_type' value 'Multi-scan'
changed to 'multi-scan' according to
/home/saulius/struct/CIF-dictionaries/cif_core.dic dictionary named
'cif_core.dic' version 2.4.1 from 2010-06-29.

Automatic conversion script
Id: cif_fix_values 1715 2011-07-08 13:25:40Z adriana 
;
_cod_original_cell_volume 4049.8(5)
_cod_database_code 2216051
_cod_database_fobs_code 2216051

loop_
_symmetry_equiv_pos_as_xyz
'x, y, z'
'-x+1/2, -y+1/2, z+1/2'
'-x, y, -z+1/2'
'x+1/2, -y+1/2, -z'
'-x, -y, -z'
'x-1/2, y-1/2, -z-1/2'
'x, -y, z-1/2'
'-x-1/2, y-1/2, z'

loop_
_atom_site_type_symbol
_atom_site_label
_atom_site_fract_x
_atom_site_fract_y
_atom_site_fract_z
_atom_site_U_iso_or_equiv
_atom_site_adp_type
_atom_site_calc_flag
_atom_site_refinement_flags
_atom_site_occupancy
Cd Cd1 0.0000 0.812267(14) 0.2500 0.04011(10) Uani d S 1
O O1 -0.06502(14) 0.86543(10) 0.36422(11) 0.0525(5) Uani d . 1
O O2 -0.11506(18) 0.91958(13) 0.25262(11) 0.0589(5) Uani d . 1
O O3 -0.1546(3) 0.9858(2) 0.3759(2) 0.1299(13) Uani d . 1
O O4 0.23158(19) 0.46184(12) 0.35459(15) 0.0817(8) Uani d . 1
H H1W 0.2820 0.4507 0.3332 0.098 Uiso d R 1
H H2W 0.2029 0.4217 0.3686 0.098 Uiso d R 1
N N1 0.10316(14) 0.72662(11) 0.30585(11) 0.0385(4) Uani d . 1
N N2 0.15475(15) 0.60964(12) 0.34838(12) 0.0442(5) Uani d . 1
H H2n 0.1704 0.5602 0.3479 0.053 Uiso calc R 1
N N3 0.09189(15) 0.76740(12) -0.00421(12) 0.0447(5) Uani d . 1
H H3n 0.0810 0.7946 0.0382 0.054 Uiso calc R 1
N N4 0.12082(18) 0.66241(14) -0.08129(13) 0.0516(5) Uani d . 1
N N5 -0.11018(19) 0.91902(15) 0.32757(18) 0.0629(7) Uani d . 1
C C1 0.12630(16) 0.73325(14) 0.38599(14) 0.0394(5) Uani d . 1
C C2 0.1238(2) 0.79860(17) 0.43769(16) 0.0495(6) Uani d . 1
H H2 0.1043 0.8485 0.4204 0.059 Uiso calc R 1
C C3 0.1513(2) 0.78597(19) 0.51496(17) 0.0579(7) Uani d . 1
H H3 0.1502 0.8284 0.5505 0.069 Uiso calc R 1
C C4 0.1808(2) 0.7120(2) 0.54192(17) 0.0637(8) Uani d . 1
H H4 0.1980 0.7060 0.5950 0.076 Uiso calc R 1
C C5 0.1852(2) 0.64744(19) 0.49195(16) 0.0571(7) Uani d . 1
H H5 0.2053 0.5980 0.5098 0.069 Uiso calc R 1
C C6 0.15785(17) 0.65970(15) 0.41296(15) 0.0422(5) Uani d . 1
C C7 0.12274(16) 0.65194(14) 0.28564(14) 0.0381(5) Uani d . 1
C C8 0.11145(17) 0.61731(14) 0.20567(14) 0.0397(5) Uani d . 1
C C9 0.09638(18) 0.53648(15) 0.19548(16) 0.0465(6) Uani d . 1
H H9 0.0941 0.5031 0.2396 0.056 Uiso calc R 1
C C10 0.0848(2) 0.50543(16) 0.11971(17) 0.0520(6) Uani d . 1
H H10 0.0746 0.4512 0.1133 0.062 Uiso calc R 1
C C11 0.08827(19) 0.55436(16) 0.05356(16) 0.0494(6) Uani d . 1
H H11 0.0806 0.5329 0.0029 0.059 Uiso calc R 1
C C12 0.10332(17) 0.63595(15) 0.06270(15) 0.0418(5) Uani d . 1
C C13 0.11557(18) 0.66654(15) 0.13896(14) 0.0404(5) Uani d . 1
H H13 0.1267 0.7207 0.1455 0.048 Uiso calc R 1
C C14 0.10567(18) 0.68767(14) -0.00786(15) 0.0428(5) Uani d . 1
C C15 0.1167(2) 0.73083(17) -0.12796(16) 0.0507(6) Uani d . 1
C C16 0.1305(3) 0.7409(2) -0.21018(18) 0.0707(9) Uani d . 1
H H16 0.1434 0.6978 -0.2432 0.085 Uiso calc R 1
C C17 0.1241(4) 0.8167(2) -0.23986(19) 0.0782(12) Uani d . 1
H H17 0.1330 0.8249 -0.2941 0.094 Uiso calc R 1
C C18 0.1049(2) 0.8813(2) -0.1919(2) 0.0689(9) Uani d . 1
H H18 0.1010 0.9316 -0.2148 0.083 Uiso calc R 1
C C19 0.0915(2) 0.87329(18) -0.11142(18) 0.0587(7) Uani d . 1
H H19 0.0784 0.9169 -0.0792 0.070 Uiso calc R 1
C C20 0.09844(19) 0.79700(16) -0.08038(15) 0.0461(6) Uani d . 1

loop_
_atom_site_aniso_label
_atom_site_aniso_U_11
_atom_site_aniso_U_22
_atom_site_aniso_U_33
_atom_site_aniso_U_12
_atom_site_aniso_U_13
_atom_site_aniso_U_23
Cd1 0.05074(17) 0.03035(15) 0.03923(16) 0.000 -0.00704(10) 0.000
O1 0.0681(12) 0.0402(9) 0.0492(10) 0.0111(9) -0.0009(9) 0.0097(8)
O2 0.0788(15) 0.0489(11) 0.0491(11) 0.0134(10) -0.0123(9) 0.0037(8)
O3 0.155(3) 0.110(2) 0.126(3) 0.045(2) 0.046(2) 0.003(2)
O4 0.0975(18) 0.0449(11) 0.1028(19) 0.0213(11) 0.0434(15) 0.0257(12)
N1 0.0452(11) 0.0350(10) 0.0354(10) 0.0008(8) -0.0050(8) 0.0005(8)
N2 0.0534(12) 0.0371(10) 0.0421(11) 0.0076(9) 0.0022(9) 0.0071(9)
N3 0.0537(12) 0.0446(11) 0.0359(10) 0.0004(10) 0.0009(9) -0.0019(9)
N4 0.0656(15) 0.0520(13) 0.0373(11) 0.0026(11) 0.0037(10) -0.0036(10)
N5 0.0662(16) 0.0482(13) 0.0744(18) -0.0002(12) 0.0051(13) 0.0069(12)
C1 0.0377(12) 0.0433(13) 0.0373(12) -0.0023(10) -0.0029(9) 0.0026(10)
C2 0.0521(15) 0.0494(14) 0.0471(14) -0.0016(12) -0.0066(12) -0.0045(11)
C3 0.0591(17) 0.0701(19) 0.0445(15) -0.0026(15) -0.0054(13) -0.0129(14)
C4 0.0650(19) 0.091(2) 0.0356(14) -0.0044(17) -0.0078(13) 0.0055(15)
C5 0.0619(17) 0.0670(18) 0.0424(14) 0.0025(14) -0.0019(12) 0.0190(13)
C6 0.0414(13) 0.0466(13) 0.0388(12) 0.0005(11) 0.0011(10) 0.0068(10)
C7 0.0394(12) 0.0364(12) 0.0385(12) 0.0013(9) 0.0023(9) 0.0042(10)
C8 0.0409(12) 0.0367(12) 0.0416(13) 0.0033(9) 0.0022(10) -0.0018(10)
C9 0.0526(14) 0.0371(12) 0.0497(14) 0.0020(11) 0.0061(12) 0.0029(11)
C10 0.0632(17) 0.0368(13) 0.0560(16) -0.0061(12) 0.0062(13) -0.0087(11)
C11 0.0578(15) 0.0448(14) 0.0454(14) -0.0062(12) 0.0049(12) -0.0093(11)
C12 0.0424(13) 0.0413(13) 0.0417(13) 0.0000(10) 0.0048(10) -0.0042(10)
C13 0.0459(13) 0.0357(11) 0.0396(12) 0.0009(10) 0.0026(10) -0.0014(9)
C14 0.0440(13) 0.0453(13) 0.0392(13) -0.0012(10) 0.0010(10) -0.0044(10)
C15 0.0561(16) 0.0561(16) 0.0400(13) 0.0003(12) 0.0014(11) 0.0005(11)
C16 0.096(3) 0.075(2) 0.0408(16) 0.0062(19) 0.0077(16) -0.0025(15)
C17 0.105(3) 0.087(3) 0.0428(18) 0.002(2) 0.0052(17) 0.0148(16)
C18 0.082(2) 0.066(2) 0.0584(18) -0.0030(17) -0.0055(16) 0.0194(16)
C19 0.0693(19) 0.0529(16) 0.0537(16) -0.0031(14) -0.0047(14) 0.0043(13)
C20 0.0451(14) 0.0531(15) 0.0399(13) -0.0019(11) -0.0019(11) 0.0011(11)

loop_
_atom_type_symbol
_atom_type_description
_atom_type_scat_dispersion_real
_atom_type_scat_dispersion_imag
_atom_type_scat_source
C C 0.0033 0.0016 'International Tables Vol C Tables 4.2.6.8 and 6.1.1.4'
H H 0.0000 0.0000 'International Tables Vol C Tables 4.2.6.8 and 6.1.1.4'
N N 0.0061 0.0033 'International Tables Vol C Tables 4.2.6.8 and 6.1.1.4'
O O 0.0106 0.0060 'International Tables Vol C Tables 4.2.6.8 and 6.1.1.4'
Cd Cd -0.8075 1.2024 'International Tables Vol C Tables 4.2.6.8 and 6.1.1.4'

loop_
_geom_angle_atom_site_label_1
_geom_angle_atom_site_label_2
_geom_angle_atom_site_label_3
_geom_angle_site_symmetry_1
_geom_angle_site_symmetry_3
_geom_angle
N1 Cd1 N1 3 . 101.21(10)
N1 Cd1 O1 3 . 108.92(7)
N1 Cd1 O1 . . 99.58(7)
N1 Cd1 O1 3 3 99.58(7)
N1 Cd1 O1 . 3 108.92(7)
O1 Cd1 O1 . 3 134.52(9)
N1 Cd1 O2 3 3 154.36(7)
N1 Cd1 O2 . 3 91.97(8)
O1 Cd1 O2 . 3 90.15(7)
O1 Cd1 O2 3 3 55.07(6)
N1 Cd1 O2 3 . 91.97(8)
N1 Cd1 O2 . . 154.36(7)
O1 Cd1 O2 . . 55.07(6)
O1 Cd1 O2 3 . 90.15(7)
O2 Cd1 O2 3 . 85.00(12)
N5 O1 Cd1 . . 94.53(17)
N5 O2 Cd1 . . 88.56(16)
H1W O4 H2W . . 111.9
C7 N1 C1 . . 105.78(19)
C7 N1 Cd1 . . 129.17(15)
C1 N1 Cd1 . . 120.34(15)
C7 N2 C6 . . 107.7(2)
C7 N2 H2n . . 126.2
C6 N2 H2n . . 126.2
C14 N3 C20 . . 107.8(2)
C14 N3 H3n . . 126.1
C20 N3 H3n . . 126.1
C14 N4 C15 . . 104.6(2)
O2 N5 O1 . . 121.2(3)
O2 N5 O3 . . 120.1(3)
O1 N5 O3 . . 118.6(3)
N1 C1 C6 . . 108.7(2)
N1 C1 C2 . . 131.0(2)
C6 C1 C2 . . 120.2(2)
C3 C2 C1 . . 117.2(3)
C3 C2 H2 . . 121.4
C1 C2 H2 . . 121.4
C2 C3 C4 . . 122.3(3)
C2 C3 H3 . . 118.9
C4 C3 H3 . . 118.9
C3 C4 C5 . . 121.5(3)
C3 C4 H4 . . 119.3
C5 C4 H4 . . 119.3
C4 C5 C6 . . 116.8(3)
C4 C5 H5 . . 121.6
C6 C5 H5 . . 121.6
N2 C6 C1 . . 106.1(2)
N2 C6 C5 . . 131.9(3)
C1 C6 C5 . . 122.0(3)
N1 C7 N2 . . 111.7(2)
N1 C7 C8 . . 125.6(2)
N2 C7 C8 . . 122.7(2)
C9 C8 C13 . . 119.3(2)
C9 C8 C7 . . 121.2(2)
C13 C8 C7 . . 119.5(2)
C8 C9 C10 . . 120.1(2)
C8 C9 H9 . . 120.0
C10 C9 H9 . . 120.0
C11 C10 C9 . . 120.6(2)
C11 C10 H10 . . 119.7
C9 C10 H10 . . 119.7
C10 C11 C12 . . 120.1(2)
C10 C11 H11 . . 119.9
C12 C11 H11 . . 119.9
C13 C12 C11 . . 118.9(2)
C13 C12 C14 . . 121.3(2)
C11 C12 C14 . . 119.7(2)
C12 C13 C8 . . 121.0(2)
C12 C13 H13 . . 119.5
C8 C13 H13 . . 119.5
N4 C14 N3 . . 112.6(2)
N4 C14 C12 . . 124.4(2)
N3 C14 C12 . . 123.0(2)
N4 C15 C20 . . 110.2(2)
N4 C15 C16 . . 130.2(3)
C20 C15 C16 . . 119.6(3)
C17 C16 C15 . . 117.3(3)
C17 C16 H16 . . 121.3
C15 C16 H16 . . 121.3
C16 C17 C18 . . 122.2(3)
C16 C17 H17 . . 118.9
C18 C17 H17 . . 118.9
C19 C18 C17 . . 121.7(3)
C19 C18 H18 . . 119.2
C17 C18 H18 . . 119.2
C18 C19 C20 . . 116.8(3)
C18 C19 H19 . . 121.6
C20 C19 H19 . . 121.6
N3 C20 C19 . . 132.7(3)
N3 C20 C15 . . 104.9(2)
C19 C20 C15 . . 122.4(3)

loop_
_geom_bond_atom_site_label_1
_geom_bond_atom_site_label_2
_geom_bond_site_symmetry_2
_geom_bond_distance
Cd1 N1 3 2.2682(19)
Cd1 N1 . 2.2682(19)
Cd1 O1 . 2.3116(19)
Cd1 O1 3 2.3116(19)
Cd1 O2 3 2.446(2)
Cd1 O2 . 2.446(2)
O1 N5 . 1.269(3)
O2 N5 . 1.260(3)
O3 N5 . 1.525(4)
O4 H1W . 0.8298
O4 H2W . 0.8250
N1 C7 . 1.330(3)
N1 C1 . 1.390(3)
N2 C7 . 1.351(3)
N2 C6 . 1.373(3)
N2 H2n . 0.8600
N3 C14 . 1.356(3)
N3 C20 . 1.375(3)
N3 H3n . 0.8600
N4 C14 . 1.321(3)
N4 C15 . 1.393(4)
C1 C6 . 1.392(3)
C1 C2 . 1.400(4)
C2 C3 . 1.372(4)
C2 H2 . 0.9300
C3 C4 . 1.390(4)
C3 H3 . 0.9300
C4 C5 . 1.373(5)
C4 H4 . 0.9300
C5 C6 . 1.397(4)
C5 H5 . 0.9300
C7 C8 . 1.472(3)
C8 C9 . 1.386(3)
C8 C13 . 1.393(3)
C9 C10 . 1.384(4)
C9 H9 . 0.9300
C10 C11 . 1.382(4)
C10 H10 . 0.9300
C11 C12 . 1.397(3)
C11 H11 . 0.9300
C12 C13 . 1.390(3)
C12 C14 . 1.469(3)
C13 H13 . 0.9300
C15 C20 . 1.394(4)
C15 C16 . 1.404(4)
C16 C17 . 1.372(5)
C16 H16 . 0.9300
C17 C18 . 1.379(5)
C17 H17 . 0.9300
C18 C19 . 1.371(4)
C18 H18 . 0.9300
C19 C20 . 1.388(4)
C19 H19 . 0.9300

loop_
_geom_hbond_atom_site_label_D
_geom_hbond_atom_site_label_H
_geom_hbond_atom_site_label_A
_geom_hbond_site_symmetry_A
_geom_hbond_distance_DH
_geom_hbond_distance_HA
_geom_hbond_distance_DA
_geom_hbond_angle_DHA
_geom_hbond_publ_flag
N2 H2n O4 . 0.86 1.88 2.720(3) 167 y
N3 H3n O1 3 0.86 2.04 2.895(3) 175 y
O4 H1W O2 6_656 0.83 2.13 2.931(3) 163 y
O4 H2W N4 7_566 0.83 2.02 2.837(3) 169 y

loop_
_geom_torsion_atom_site_label_1
_geom_torsion_atom_site_label_2
_geom_torsion_atom_site_label_3
_geom_torsion_atom_site_label_4
_geom_torsion_site_symmetry_1
_geom_torsion
N1 Cd1 O1 N5 3 -83.37(16)
N1 Cd1 O1 N5 . 171.20(16)
O1 Cd1 O1 N5 3 42.36(14)
O2 Cd1 O1 N5 3 79.17(16)
O2 Cd1 O1 N5 . -4.61(16)
N1 Cd1 O2 N5 3 116.45(17)
N1 Cd1 O2 N5 . -4.9(3)
O1 Cd1 O2 N5 . 4.63(16)
O1 Cd1 O2 N5 3 -143.95(18)
O2 Cd1 O2 N5 3 -89.06(17)
N1 Cd1 N1 C7 3 25.06(18)
O1 Cd1 N1 C7 . 136.7(2)
O1 Cd1 N1 C7 3 -79.3(2)
O2 Cd1 N1 C7 3 -132.8(2)
O2 Cd1 N1 C7 . 144.7(2)
N1 Cd1 N1 C1 3 -126.94(19)
O1 Cd1 N1 C1 . -15.31(18)
O1 Cd1 N1 C1 3 128.74(17)
O2 Cd1 N1 C1 3 75.18(18)
O2 Cd1 N1 C1 . -7.3(3)
Cd1 O2 N5 O1 . -8.1(3)
Cd1 O2 N5 O3 . 168.7(3)
Cd1 O1 N5 O2 . 8.6(3)
Cd1 O1 N5 O3 . -168.2(2)
C7 N1 C1 C6 . -1.5(3)
Cd1 N1 C1 C6 . 156.26(16)
C7 N1 C1 C2 . 177.2(3)
Cd1 N1 C1 C2 . -25.0(4)
N1 C1 C2 C3 . 179.8(3)
C6 C1 C2 C3 . -1.5(4)
C1 C2 C3 C4 . 0.1(5)
C2 C3 C4 C5 . 0.9(5)
C3 C4 C5 C6 . -0.5(5)
C7 N2 C6 C1 . 0.1(3)
C7 N2 C6 C5 . -179.9(3)
N1 C1 C6 N2 . 0.9(3)
C2 C1 C6 N2 . -178.0(2)
N1 C1 C6 C5 . -179.1(2)
C2 C1 C6 C5 . 2.0(4)
C4 C5 C6 N2 . 179.1(3)
C4 C5 C6 C1 . -1.0(4)
C1 N1 C7 N2 . 1.6(3)
Cd1 N1 C7 N2 . -153.49(17)
C1 N1 C7 C8 . -178.7(2)
Cd1 N1 C7 C8 . 26.2(3)
C6 N2 C7 N1 . -1.1(3)
C6 N2 C7 C8 . 179.2(2)
N1 C7 C8 C9 . -153.4(2)
N2 C7 C8 C9 . 26.3(4)
N1 C7 C8 C13 . 26.4(4)
N2 C7 C8 C13 . -154.0(2)
C13 C8 C9 C10 . -0.6(4)
C7 C8 C9 C10 . 179.2(2)
C8 C9 C10 C11 . 0.1(4)
C9 C10 C11 C12 . -0.2(4)
C10 C11 C12 C13 . 0.6(4)
C10 C11 C12 C14 . -179.2(3)
C11 C12 C13 C8 . -1.1(4)
C14 C12 C13 C8 . 178.7(2)
C9 C8 C13 C12 . 1.0(4)
C7 C8 C13 C12 . -178.7(2)
C15 N4 C14 N3 . 0.2(3)
C15 N4 C14 C12 . 179.9(3)
C20 N3 C14 N4 . -0.1(3)
C20 N3 C14 C12 . -179.8(2)
C13 C12 C14 N4 . 160.1(3)
C11 C12 C14 N4 . -20.1(4)
C13 C12 C14 N3 . -20.2(4)
C11 C12 C14 N3 . 159.6(3)
C14 N4 C15 C20 . -0.2(3)
C14 N4 C15 C16 . 177.7(3)
N4 C15 C16 C17 . -178.4(4)
C20 C15 C16 C17 . -0.7(5)
C15 C16 C17 C18 . 0.0(7)
C16 C17 C18 C19 . 0.3(7)
C17 C18 C19 C20 . 0.2(5)
C14 N3 C20 C19 . -179.2(3)
C14 N3 C20 C15 . -0.1(3)
C18 C19 C20 N3 . 178.0(3)
C18 C19 C20 C15 . -1.0(5)
N4 C15 C20 N3 . 0.2(3)
C16 C15 C20 N3 . -178.0(3)
N4 C15 C20 C19 . 179.4(3)
C16 C15 C20 C19 . 1.2(5)
